data_4063604
loop_
_publ_author_name
'Sues, Peter E.'
'Lough, Alan J.'
'Morris, Robert H.'

_publ_section_title
;
 Stereoelectronic Factors in Iron Catalysis: Synthesis and
 Characterization of Aryl-Substituted Iron(II) Carbonyl P--N--N--P
 Complexes and Their Use in the Asymmetric Transfer Hydrogenation of
 Ketones
;
_journal_issue 16
_journal_name_full Organometallics
_journal_page_first 4418
_journal_paper_doi 10.1021/om2005172
_journal_volume 30
_journal_year 2011
_chemical_absolute_configuration rmad
_chemical_formula_moiety 'C38 H32 F12 Fe N5 P, 2(B F4)'
_chemical_formula_sum 'C38 H32 B2 F20 Fe N5 P'
_chemical_formula_weight 1047.13
_chemical_name_systematic
; 
 ? 
;
_space_group_IT_number 1
_symmetry_cell_setting triclinic
_symmetry_space_group_name_Hall 'P 1'
_symmetry_space_group_name_H-M 'P 1'
_atom_sites_solution_hydrogens geom
_atom_sites_solution_primary direct
_atom_sites_solution_secondary difmap
_audit_creation_method SHELXL-97
_cell_angle_alpha 102.2990(11)
_cell_angle_beta 101.1470(12)
_cell_angle_gamma 96.4500(11)
_cell_formula_units_Z 2
_cell_length_a 10.1341(2)
_cell_length_b 13.8219(3)
_cell_length_c 16.4191(3)
_cell_measurement_reflns_used 30643
_cell_measurement_temperature 150(1)
_cell_measurement_theta_max 27.5
_cell_measurement_theta_min 2.6
_cell_volume 2176.23(8)
_computing_cell_refinement 'Denzo-SMN (Otwinowski & Minor, 1997)'
_computing_data_collection 'Collect (Nonius B.V., 1997-2002)'
_computing_data_reduction Denzo-SMN
_computing_molecular_graphics 'PLATON (Spek, 2009)'
_computing_publication_material 'SHELXTL V6.1'
_computing_structure_refinement 'SHELXTL V6.1 (Sheldrick, 2008)'
_computing_structure_solution 'SIR-92 (Altomare et al., 1994)'
_diffrn_ambient_temperature 150(1)
_diffrn_detector_area_resol_mean 9
_diffrn_measured_fraction_theta_full 0.998
_diffrn_measured_fraction_theta_max 0.993
_diffrn_measurement_device_type 'Nonius KappaCCD'
_diffrn_measurement_method '\f scans and \w scans with \k offsets'
_diffrn_radiation_monochromator graphite
_diffrn_radiation_source 'fine-focus sealed tube'
_diffrn_radiation_type MoK\a
_diffrn_radiation_wavelength 0.71073
_diffrn_reflns_av_R_equivalents 0.0609
_diffrn_reflns_av_sigmaI/netI 0.0870
_diffrn_reflns_limit_h_max 13
_diffrn_reflns_limit_h_min -12
_diffrn_reflns_limit_k_max 16
_diffrn_reflns_limit_k_min -17
_diffrn_reflns_limit_l_max 20
_diffrn_reflns_limit_l_min -21
_diffrn_reflns_number 30643
_diffrn_reflns_theta_full 25.00
_diffrn_reflns_theta_max 27.47
_diffrn_reflns_theta_min 2.61
_diffrn_standards_number 0
_exptl_absorpt_coefficient_mu 0.505
_exptl_absorpt_correction_T_max 0.975
_exptl_absorpt_correction_T_min 0.768
_exptl_absorpt_correction_type multi-scan
_exptl_absorpt_process_details
;
multi-scan from symmetry-related measurements 
 Sortav (Blessing 1995)
;
_exptl_crystal_colour red
_exptl_crystal_density_diffrn 1.598
_exptl_crystal_density_method 'not measured'
_exptl_crystal_description plate
_exptl_crystal_F_000 1052
_exptl_crystal_size_max 0.30
_exptl_crystal_size_mid 0.18
_exptl_crystal_size_min 0.06
_refine_diff_density_max 0.882
_refine_diff_density_min -0.606
_refine_diff_density_rms 0.093
_refine_ls_abs_structure_details 'Flack H D (1983), Acta Cryst. A39, 876-881'
_refine_ls_abs_structure_Flack 0.03(3)
_refine_ls_extinction_method none
_refine_ls_goodness_of_fit_ref 1.038
_refine_ls_hydrogen_treatment constr
_refine_ls_matrix_type full
_refine_ls_number_parameters 1201
_refine_ls_number_reflns 15642
_refine_ls_number_restraints 99
_refine_ls_restrained_S_all 1.036
_refine_ls_R_factor_all 0.1160
_refine_ls_R_factor_gt 0.0677
_refine_ls_shift/su_max 0.003
_refine_ls_shift/su_mean 0.000
_refine_ls_structure_factor_coef Fsqd
_refine_ls_weighting_details 'calc w=1/[\s^2^(Fo^2^)+(0.0792P)^2^+3.7603P] where P=(Fo^2^+2Fc^2^)/3'
_refine_ls_weighting_scheme calc
_refine_ls_wR_factor_gt 0.1585
_refine_ls_wR_factor_ref 0.1884
_reflns_number_gt 10273
_reflns_number_total 15642
_reflns_threshold_expression I>2\s(I)
_cod_data_source_file om2005172_si_002.cif
_cod_data_source_block 7
_cod_depositor_comments
;
The following automatic conversions were performed:

'_symmetry_cell_setting' value 'Triclinic' changed to 'triclinic'
according to the built-in table from CIF Core dictionary named
'cif_core.dic' version 2.4.1 from 2010-06-29.

Automatic conversion script
Id: cif_fix_values 1715 2011-07-08 13:25:40Z adriana 
;
_cod_database_code 4063604

loop_
_symmetry_equiv_pos_as_xyz
'x, y, z'

loop_
_atom_site_label
_atom_site_type_symbol
_atom_site_fract_x
_atom_site_fract_y
_atom_site_fract_z
_atom_site_U_iso_or_equiv
_atom_site_adp_type
_atom_site_occupancy
_atom_site_symmetry_multiplicity
_atom_site_calc_flag
_atom_site_refinement_flags
_atom_site_disorder_assembly
_atom_site_disorder_group
Fe1A Fe 0.3952(2) 0.53932(17) 0.56263(14) 0.0250(3) Uani 1 1 d . . .
P1A P 0.3547(3) 0.5080(2) 0.42088(19) 0.0237(5) Uani 1 1 d . . .
F1A F -0.0831(8) 0.2167(5) 0.1770(5) 0.0744(18) Uani 0.744(10) 1 d PD A 1
F2A F -0.1807(7) 0.3240(7) 0.1221(5) 0.0744(18) Uani 0.744(10) 1 d PD A 1
F3A F 0.0239(8) 0.3095(7) 0.1149(5) 0.0744(18) Uani 0.744(10) 1 d PD A 1
F1C F -0.1559(17) 0.2483(13) 0.1885(12) 0.0744(18) Uani 0.256(10) 1 d PD A 2
F2C F -0.1345(18) 0.3464(15) 0.1063(10) 0.0744(18) Uani 0.256(10) 1 d PD A 2
F3C F 0.0128(18) 0.2511(13) 0.1288(12) 0.0744(18) Uani 0.256(10) 1 d PD A 2
F4A F -0.2631(8) 0.5816(8) 0.3507(6) 0.0772(17) Uani 0.495(7) 1 d PD B 1
F5A F -0.1849(10) 0.5242(7) 0.4604(6) 0.0772(17) Uani 0.495(7) 1 d PD B 1
F6A F -0.0876(9) 0.6664(6) 0.4475(7) 0.0772(17) Uani 0.495(7) 1 d PD B 1
F4C F -0.1794(10) 0.6398(7) 0.3540(6) 0.0772(17) Uani 0.505(7) 1 d PD B 2
F5C F -0.2663(8) 0.5189(7) 0.4022(7) 0.0772(17) Uani 0.505(7) 1 d PD B 2
F6C F -0.0956(9) 0.6283(7) 0.4828(5) 0.0772(17) Uani 0.505(7) 1 d PD B 2
F7A F 0.4874(10) 0.6917(6) 0.1190(5) 0.088(3) Uani 1 1 d . . .
F8A F 0.6400(8) 0.6037(7) 0.1516(5) 0.079(2) Uani 1 1 d . . .
F9A F 0.4291(9) 0.5372(7) 0.1089(5) 0.083(2) Uani 1 1 d . . .
F10A F 0.7170(8) 0.9020(6) 0.4261(6) 0.088(3) Uani 1 1 d . . .
F11A F 0.6056(9) 0.8789(5) 0.5169(5) 0.079(3) Uani 1 1 d . . .
F12A F 0.5204(8) 0.9382(5) 0.4115(5) 0.076(2) Uani 1 1 d . . .
N1A N 0.4450(7) 0.5423(6) 0.6898(5) 0.0242(17) Uani 1 1 d . . .
H1AB H 0.4914 0.6044 0.7205 0.029 Uiso 1 1 calc R . .
H1AC H 0.3675 0.5291 0.7095 0.029 Uiso 1 1 calc R . .
N2A N 0.4599(8) 0.4115(6) 0.5461(5) 0.0284(18) Uani 1 1 d . . .
N3A N 0.2203(8) 0.4664(6) 0.5587(5) 0.0260(17) Uani 1 1 d . . .
N4A N 0.3302(8) 0.6657(7) 0.5885(5) 0.0312(19) Uani 1 1 d . . .
N5A N 0.5757(7) 0.6114(6) 0.5798(5) 0.0271(18) Uani 1 1 d . . .
C1A C 0.5334(9) 0.4630(7) 0.6995(6) 0.036(2) Uani 1 1 d . . .
H1AA H 0.6259 0.4905 0.6938 0.043 Uiso 1 1 calc R . .
C2A C 0.4795(7) 0.3732(5) 0.6261(4) 0.0290(15) Uani 1 1 d . . .
H2AA H 0.3867 0.3463 0.6317 0.035 Uiso 1 1 calc R . .
C3A C 0.4697(9) 0.3594(7) 0.4755(6) 0.030(2) Uani 1 1 d . . .
H3AA H 0.5003 0.2966 0.4730 0.036 Uiso 1 1 calc R . .
C4A C 0.4340(9) 0.3948(7) 0.3954(6) 0.026(2) Uani 1 1 d . . .
H4AA H 0.3697 0.3419 0.3504 0.031 Uiso 1 1 calc R . .
H4AB H 0.5170 0.4107 0.3742 0.031 Uiso 1 1 calc R . .
C5A C 0.2974(12) 0.7400(9) 0.6118(7) 0.046(3) Uani 1 1 d . . .
C6A C 0.2595(15) 0.8378(10) 0.6403(8) 0.075(4) Uani 1 1 d . . .
H6A1 H 0.1681 0.8292 0.6518 0.113 Uiso 1 1 calc R . .
H6A2 H 0.2600 0.8749 0.5957 0.113 Uiso 1 1 calc R . .
H6A3 H 0.3249 0.8753 0.6927 0.113 Uiso 1 1 calc R . .
C7A C 0.1227(10) 0.4204(8) 0.5580(7) 0.039(2) Uani 1 1 d . . .
C8A C -0.0031(11) 0.3608(10) 0.5607(9) 0.063(3) Uani 1 1 d . . .
H8A1 H -0.0134 0.2938 0.5230 0.094 Uiso 1 1 calc R . .
H8A2 H -0.0804 0.3934 0.5416 0.094 Uiso 1 1 calc R . .
H8A3 H -0.0004 0.3548 0.6194 0.094 Uiso 1 1 calc R . .
C9A C 0.6823(10) 0.6586(8) 0.6017(6) 0.035(2) Uani 1 1 d . . .
C10A C 0.8154(11) 0.7259(10) 0.6322(9) 0.064(4) Uani 1 1 d . . .
H10A H 0.8352 0.7565 0.5864 0.097 Uiso 1 1 calc R . .
H10B H 0.8870 0.6871 0.6485 0.097 Uiso 1 1 calc R . .
H10C H 0.8119 0.7786 0.6818 0.097 Uiso 1 1 calc R . .
C11A C 0.5509(9) 0.4406(7) 0.7871(7) 0.029(2) Uani 1 1 d . . .
C12A C 0.4462(10) 0.3912(8) 0.8149(7) 0.041(2) Uani 1 1 d . . .
H12A H 0.3588 0.3697 0.7775 0.049 Uiso 1 1 calc R . .
C13A C 0.4669(12) 0.3733(8) 0.8941(7) 0.054(3) Uani 1 1 d . . .
H13A H 0.3952 0.3372 0.9106 0.065 Uiso 1 1 calc R . .
C14A C 0.5889(12) 0.4064(8) 0.9499(7) 0.049(3) Uani 1 1 d . . .
H14A H 0.6011 0.3946 1.0056 0.059 Uiso 1 1 calc R . .
C15A C 0.6938(11) 0.4563(9) 0.9274(7) 0.054(3) Uani 1 1 d . . .
H15A H 0.7790 0.4795 0.9669 0.065 Uiso 1 1 calc R . .
C16A C 0.6747(9) 0.4731(7) 0.8453(6) 0.030(2) Uani 1 1 d . . .
H16A H 0.7482 0.5075 0.8291 0.036 Uiso 1 1 calc R . .
C21A C 0.5629(10) 0.2896(8) 0.6278(6) 0.037(2) Uani 1 1 d . . .
C22A C 0.4889(12) 0.1923(8) 0.6085(8) 0.059(3) Uani 1 1 d . . .
H22A H 0.3927 0.1831 0.5896 0.071 Uiso 1 1 calc R . .
C23A C 0.5488(17) 0.1115(11) 0.6155(12) 0.089(5) Uani 1 1 d . . .
H23A H 0.4968 0.0463 0.6015 0.107 Uiso 1 1 calc R . .
C24A C 0.6873(17) 0.1266(11) 0.6436(9) 0.073(4) Uani 1 1 d . . .
H24A H 0.7301 0.0708 0.6525 0.087 Uiso 1 1 calc R . .
C25A C 0.7672(11) 0.2181(9) 0.6596(8) 0.052(3) Uani 1 1 d . . .
H25A H 0.8637 0.2261 0.6759 0.062 Uiso 1 1 calc R . .
C26A C 0.6990(10) 0.3000(8) 0.6506(7) 0.044(3) Uani 1 1 d . . .
H26A H 0.7512 0.3647 0.6610 0.052 Uiso 1 1 calc R . .
C31A C 0.1773(8) 0.4790(7) 0.3629(6) 0.023(2) Uani 1 1 d . . .
C32A C 0.1234(9) 0.4041(7) 0.2852(6) 0.029(2) Uani 1 1 d . . .
H32A H 0.1821 0.3658 0.2582 0.035 Uiso 1 1 calc R . .
C33A C -0.0141(8) 0.3878(8) 0.2497(6) 0.032(2) Uani 1 1 d . A .
C34A C -0.1030(9) 0.4429(8) 0.2875(7) 0.035(2) Uani 1 1 d . . .
H34A H -0.1979 0.4305 0.2625 0.042 Uiso 1 1 calc R . .
C35A C -0.0502(9) 0.5146(8) 0.3609(7) 0.031(2) Uani 1 1 d . B .
C36A C 0.0876(10) 0.5329(8) 0.3980(6) 0.036(2) Uani 1 1 d . . .
H36A H 0.1210 0.5841 0.4491 0.043 Uiso 1 1 calc R . .
C37A C -0.0604(6) 0.3136(6) 0.1707(6) 0.059(4) Uani 1 1 d D . .
C38A C -0.1390(11) 0.5680(7) 0.3989(6) 0.098(5) Uani 1 1 d D . .
C41A C 0.4303(9) 0.5963(7) 0.3669(6) 0.027(2) Uani 1 1 d . . .
C42A C 0.4400(9) 0.5723(7) 0.2836(6) 0.028(2) Uani 1 1 d . . .
H42A H 0.4062 0.5064 0.2491 0.033 Uiso 1 1 calc R . .
C43A C 0.4998(9) 0.6451(8) 0.2498(6) 0.031(2) Uani 1 1 d . . .
C44A C 0.5490(10) 0.7422(8) 0.2965(7) 0.037(2) Uani 1 1 d . . .
H44A H 0.5891 0.7908 0.2717 0.044 Uiso 1 1 calc R . .
C45A C 0.5380(9) 0.7660(7) 0.3799(6) 0.031(2) Uani 1 1 d . . .
C46A C 0.4790(8) 0.6959(6) 0.4179(6) 0.024(2) Uani 1 1 d . . .
H46A H 0.4716 0.7139 0.4758 0.029 Uiso 1 1 calc R . .
C47A C 0.5132(12) 0.6169(8) 0.1591(8) 0.048(3) Uani 1 1 d . . .
C48A C 0.5924(12) 0.8696(8) 0.4341(7) 0.045(3) Uani 1 1 d . . .
Fe1B Fe 1.2697(2) -0.07259(17) 0.99294(14) 0.0231(3) Uani 1 1 d . . .
P1B P 1.3122(3) -0.0411(2) 1.13457(19) 0.0236(5) Uani 1 1 d . . .
F1B F 1.0272(9) -0.1322(7) 1.4041(5) 0.082(2) Uani 1 1 d . . .
F2B F 1.1764(10) -0.2213(6) 1.4386(5) 0.086(3) Uani 1 1 d . . .
F3B F 1.2338(8) -0.0659(6) 1.4470(4) 0.068(2) Uani 1 1 d . . .
F4B F 1.1487(9) -0.4674(6) 1.1491(6) 0.087(3) Uani 1 1 d . . .
F5B F 1.0748(10) -0.4110(5) 1.0422(4) 0.087(3) Uani 1 1 d . . .
F6B F 0.9498(8) -0.4319(6) 1.1304(6) 0.090(3) Uani 1 1 d . . .
F7B F 1.8317(5) 0.1364(5) 1.4396(4) 0.0641(17) Uani 1 1 d D . .
F8B F 1.6356(6) 0.1685(6) 1.4338(5) 0.109(3) Uani 1 1 d D . .
F9B F 1.7668(9) 0.2440(4) 1.3770(5) 0.204(7) Uani 1 1 d D . .
F10B F 1.9474(6) -0.0567(7) 1.1846(6) 0.0830(19) Uani 0.526(6) 1 d PD C 1
F11B F 1.7956(9) -0.0909(8) 1.0690(5) 0.0830(19) Uani 0.526(6) 1 d PD C 1
F12B F 1.8069(9) -0.1928(6) 1.1496(7) 0.0830(19) Uani 0.526(6) 1 d PD C 1
F10C F 1.9053(10) -0.0383(7) 1.1237(8) 0.0830(19) Uani 0.474(6) 1 d PD C 2
F11C F 1.7522(9) -0.1679(8) 1.0825(6) 0.0830(19) Uani 0.474(6) 1 d PD C 2
F12C F 1.8913(11) -0.1410(9) 1.2027(6) 0.0830(19) Uani 0.474(6) 1 d PD C 2
N1B N 1.2280(8) -0.0720(6) 0.8686(5) 0.0297(19) Uani 1 1 d . . .
H1BB H 1.3029 -0.0829 0.8460 0.036 Uiso 1 1 calc R . .
H1BC H 1.1569 -0.1223 0.8390 0.036 Uiso 1 1 calc R . .
N2B N 1.1786(7) 0.0431(5) 1.0073(5) 0.0222(16) Uani 1 1 d . . .
N3B N 1.0949(8) -0.1554(6) 0.9747(5) 0.0281(18) Uani 1 1 d . . .
N4B N 1.3494(7) -0.1941(6) 0.9670(5) 0.0229(16) Uani 1 1 d . . .
N5B N 1.4382(8) 0.0090(6) 0.9996(5) 0.0311(19) Uani 1 1 d . . .
C1B C 1.1908(9) 0.0277(7) 0.8605(5) 0.035(2) Uani 1 1 d . . .
H1BA H 1.2771 0.0772 0.8796 0.042 Uiso 1 1 calc R . .
C2B C 1.1014(7) 0.0585(5) 0.9240(4) 0.0272(15) Uani 1 1 d . . .
H2BA H 1.0139 0.0102 0.9054 0.033 Uiso 1 1 calc R . .
C3B C 1.1706(9) 0.0992(7) 1.0802(6) 0.029(2) Uani 1 1 d . . .
H3BA H 1.1225 0.1545 1.0817 0.035 Uiso 1 1 calc R . .
C4B C 1.2377(9) 0.0757(7) 1.1611(6) 0.028(2) Uani 1 1 d . . .
H4BA H 1.1701 0.0663 1.1961 0.033 Uiso 1 1 calc R . .
H4BB H 1.3103 0.1319 1.1946 0.033 Uiso 1 1 calc R . .
C5B C 1.3888(9) -0.2666(8) 0.9458(6) 0.030(2) Uani 1 1 d . . .
C6B C 1.4385(13) -0.3607(9) 0.9162(8) 0.058(3) Uani 1 1 d . . .
H6B1 H 1.4631 -0.3916 0.9643 0.088 Uiso 1 1 calc R . .
H6B2 H 1.5188 -0.3467 0.8930 0.088 Uiso 1 1 calc R . .
H6B3 H 1.3668 -0.4066 0.8715 0.088 Uiso 1 1 calc R . .
C7B C 0.9919(9) -0.2060(7) 0.9534(6) 0.030(2) Uani 1 1 d . . .
C8B C 0.8650(10) -0.2730(10) 0.9262(8) 0.057(3) Uani 1 1 d . . .
H8B1 H 0.8696 -0.3276 0.8782 0.085 Uiso 1 1 calc R . .
H8B2 H 0.7916 -0.2364 0.9080 0.085 Uiso 1 1 calc R . .
H8B3 H 0.8467 -0.3010 0.9737 0.085 Uiso 1 1 calc R . .
C9B C 1.5370(10) 0.0584(8) 0.9958(7) 0.034(2) Uani 1 1 d . . .
C10B C 1.6592(11) 0.1208(11) 0.9904(10) 0.075(4) Uani 1 1 d . . .
H10D H 1.6698 0.1870 1.0294 0.113 Uiso 1 1 calc R . .
H10E H 1.6511 0.1283 0.9317 0.113 Uiso 1 1 calc R . .
H10F H 1.7389 0.0891 1.0064 0.113 Uiso 1 1 calc R . .
C11B C 1.1283(10) 0.0307(8) 0.7693(6) 0.031(2) Uani 1 1 d . . .
C12B C 1.0050(11) -0.0283(8) 0.7257(6) 0.043(2) Uani 1 1 d . . .
H12B H 0.9567 -0.0706 0.7525 0.052 Uiso 1 1 calc R . .
C13B C 0.9531(12) -0.0242(8) 0.6413(7) 0.057(3) Uani 1 1 d . . .
H13B H 0.8680 -0.0638 0.6111 0.068 Uiso 1 1 calc R . .
C14B C 1.0201(13) 0.0342(10) 0.6019(7) 0.064(4) Uani 1 1 d . . .
H14B H 0.9836 0.0341 0.5441 0.077 Uiso 1 1 calc R . .
C15B C 1.1403(13) 0.0933(11) 0.6448(8) 0.069(4) Uani 1 1 d . . .
H15B H 1.1874 0.1356 0.6175 0.082 Uiso 1 1 calc R . .
C16B C 1.1953(11) 0.0915(10) 0.7310(8) 0.056(3) Uani 1 1 d . . .
H16B H 1.2790 0.1329 0.7616 0.067 Uiso 1 1 calc R . .
C21B C 1.0677(11) 0.1642(8) 0.9250(6) 0.037(2) Uani 1 1 d . . .
C22B C 0.9363(9) 0.1719(8) 0.8855(6) 0.037(2) Uani 1 1 d . . .
H22B H 0.8689 0.1139 0.8617 0.045 Uiso 1 1 calc R . .
C23B C 0.9067(12) 0.2647(9) 0.8817(8) 0.051(3) Uani 1 1 d . . .
H23B H 0.8162 0.2707 0.8567 0.061 Uiso 1 1 calc R . .
C24B C 1.0012(12) 0.3488(8) 0.9121(8) 0.049(3) Uani 1 1 d . . .
H24B H 0.9779 0.4117 0.9051 0.059 Uiso 1 1 calc R . .
C25B C 1.1295(11) 0.3432(8) 0.9527(7) 0.046(3) Uani 1 1 d . . .
H25B H 1.1949 0.4024 0.9768 0.055 Uiso 1 1 calc R . .
C26B C 1.1650(10) 0.2466(8) 0.9588(7) 0.042(2) Uani 1 1 d . . .
H26B H 1.2544 0.2407 0.9859 0.050 Uiso 1 1 calc R . .
C31B C 1.2392(8) -0.1296(7) 1.1870(6) 0.024(2) Uani 1 1 d . . .
C32B C 1.2260(10) -0.1004(8) 1.2733(7) 0.034(2) Uani 1 1 d . . .
H32B H 1.2557 -0.0330 1.3054 0.041 Uiso 1 1 calc R . .
C33B C 1.1679(9) -0.1735(8) 1.3106(6) 0.034(2) Uani 1 1 d . . .
C34B C 1.1193(9) -0.2701(8) 1.2608(7) 0.033(2) Uani 1 1 d . . .
H34B H 1.0766 -0.3185 1.2848 0.039 Uiso 1 1 calc R . .
C35B C 1.1319(9) -0.2974(8) 1.1765(6) 0.033(2) Uani 1 1 d . . .
C36B C 1.1956(9) -0.2272(8) 1.1426(6) 0.032(2) Uani 1 1 d . . .
H36B H 1.2098 -0.2473 1.0863 0.038 Uiso 1 1 calc R . .
C37B C 1.1473(13) -0.1484(10) 1.3996(7) 0.052(3) Uani 1 1 d . . .
C38B C 1.0769(12) -0.4015(9) 1.1254(8) 0.047(3) Uani 1 1 d . . .
C41B C 1.4916(9) -0.0118(7) 1.1911(6) 0.029(2) Uani 1 1 d . . .
C42B C 1.5359(9) 0.0596(7) 1.2674(7) 0.031(2) Uani 1 1 d . . .
H42B H 1.4728 0.0939 1.2933 0.037 Uiso 1 1 calc R . .
C43B C 1.6746(10) 0.0806(8) 1.3061(6) 0.038(3) Uani 1 1 d . . .
C44B C 1.7688(10) 0.0349(8) 1.2701(7) 0.036(2) Uani 1 1 d . . .
H44B H 1.8632 0.0523 1.2963 0.044 Uiso 1 1 calc R . .
C45B C 1.7223(9) -0.0386(8) 1.1933(7) 0.036(2) Uani 1 1 d . C .
C46B C 1.5841(9) -0.0623(7) 1.1536(7) 0.028(2) Uani 1 1 d . . .
H46B H 1.5536 -0.1122 1.1015 0.034 Uiso 1 1 calc R . .
C47B C 1.7297(5) 0.1589(5) 1.3918(6) 0.051(3) Uani 1 1 d D . .
C48B C 1.8177(5) -0.0961(4) 1.1503(3) 0.036(2) Uani 1 1 d D . .
F1 F 1.1502(11) 0.2471(9) 1.3715(11) 0.162(6) Uani 1 1 d . . .
F2 F 1.3051(7) 0.1488(6) 1.3788(5) 0.066(2) Uani 1 1 d . . .
F3 F 1.0878(7) 0.0865(7) 1.3581(8) 0.122(4) Uani 1 1 d . . .
F4 F 1.1893(9) 0.1921(9) 1.4800(6) 0.113(4) Uani 1 1 d . . .
B1 B 1.1802(12) 0.1631(9) 1.3936(8) 0.039(3) Uani 1 1 d . . .
F5 F 0.7296(8) -0.0962(6) 0.8444(6) 0.092(3) Uani 1 1 d . . .
F6 F 0.5048(7) -0.0989(7) 0.8179(5) 0.079(2) Uani 1 1 d . . .
F7 F 0.6071(10) -0.1304(7) 0.7098(6) 0.098(3) Uani 1 1 d . . .
F8 F 0.5905(8) -0.2461(5) 0.7863(5) 0.070(2) Uani 1 1 d . . .
B2 B 0.6067(15) -0.1415(13) 0.7936(12) 0.066(5) Uani 1 1 d . . .
F9 F 0.5288(9) 0.2379(10) 0.2048(9) 0.155(5) Uani 1 1 d . . .
F10 F 0.4784(8) 0.2741(9) 0.0811(6) 0.116(4) Uani 1 1 d . . .
F11 F 0.5755(6) 0.3929(5) 0.1963(6) 0.077(2) Uani 1 1 d . . .
F12 F 0.3558(6) 0.3203(5) 0.1780(5) 0.0548(18) Uani 1 1 d . . .
B3 B 0.4828(12) 0.3045(9) 0.1619(8) 0.038(3) Uani 1 1 d . . .
F13 F 1.0906(9) 0.7052(6) 0.7706(5) 0.081(2) Uani 1 1 d . . .
F14 F 1.1820(8) 0.5625(9) 0.7489(6) 0.098(3) Uani 1 1 d . . .
F15 F 1.0831(10) 0.6016(7) 0.8577(5) 0.084(2) Uani 1 1 d . . .
F16 F 0.9514(8) 0.5556(6) 0.7276(7) 0.096(3) Uani 1 1 d . . .
B4 B 1.0767(14) 0.6072(10) 0.7741(8) 0.049(3) Uani 1 1 d . . .

loop_
_atom_site_aniso_label
_atom_site_aniso_U_11
_atom_site_aniso_U_22
_atom_site_aniso_U_33
_atom_site_aniso_U_23
_atom_site_aniso_U_13
_atom_site_aniso_U_12
Fe1A 0.0267(6) 0.0241(7) 0.0236(7) 0.0021(6) 0.0061(5) 0.0075(5)
P1A 0.0247(12) 0.0235(13) 0.0214(13) 0.0017(10) 0.0044(9) 0.0063(9)
F1A 0.106(4) 0.051(3) 0.048(3) -0.007(2) -0.001(3) 0.004(3)
F2A 0.106(4) 0.051(3) 0.048(3) -0.007(2) -0.001(3) 0.004(3)
F3A 0.106(4) 0.051(3) 0.048(3) -0.007(2) -0.001(3) 0.004(3)
F1C 0.106(4) 0.051(3) 0.048(3) -0.007(2) -0.001(3) 0.004(3)
F2C 0.106(4) 0.051(3) 0.048(3) -0.007(2) -0.001(3) 0.004(3)
F3C 0.106(4) 0.051(3) 0.048(3) -0.007(2) -0.001(3) 0.004(3)
F4A 0.041(3) 0.083(4) 0.100(4) -0.008(3) 0.027(3) 0.019(2)
F5A 0.041(3) 0.083(4) 0.100(4) -0.008(3) 0.027(3) 0.019(2)
F6A 0.041(3) 0.083(4) 0.100(4) -0.008(3) 0.027(3) 0.019(2)
F4C 0.041(3) 0.083(4) 0.100(4) -0.008(3) 0.027(3) 0.019(2)
F5C 0.041(3) 0.083(4) 0.100(4) -0.008(3) 0.027(3) 0.019(2)
F6C 0.041(3) 0.083(4) 0.100(4) -0.008(3) 0.027(3) 0.019(2)
F7A 0.173(9) 0.067(5) 0.040(5) 0.025(4) 0.033(5) 0.043(6)
F8A 0.075(5) 0.103(7) 0.058(5) 0.004(4) 0.033(4) 0.009(4)
F9A 0.114(6) 0.073(6) 0.049(5) 0.002(4) 0.016(4) -0.013(5)
F10A 0.065(5) 0.063(5) 0.116(8) -0.003(5) 0.020(5) -0.020(4)
F11A 0.132(6) 0.034(4) 0.049(5) 0.007(3) -0.003(4) -0.026(4)
F12A 0.107(6) 0.027(4) 0.074(5) 0.004(3) -0.019(4) 0.019(4)
N1A 0.032(4) 0.027(4) 0.016(4) 0.008(3) 0.007(3) 0.004(3)
N2A 0.035(4) 0.027(4) 0.021(4) 0.001(3) 0.002(3) 0.011(3)
N3A 0.028(4) 0.026(4) 0.021(4) 0.005(3) 0.000(3) 0.005(3)
N4A 0.045(4) 0.041(5) 0.016(4) 0.010(4) 0.013(3) 0.021(4)
N5A 0.029(4) 0.030(4) 0.021(4) 0.000(3) 0.004(3) 0.012(3)
C1A 0.048(5) 0.033(5) 0.028(4) 0.006(3) 0.006(4) 0.019(4)
C2A 0.032(4) 0.030(4) 0.027(4) 0.009(3) 0.007(3) 0.011(3)
C3A 0.036(4) 0.026(4) 0.031(5) 0.004(4) 0.010(3) 0.018(3)
C4A 0.021(4) 0.028(5) 0.025(5) -0.006(4) 0.002(4) 0.012(4)
C5A 0.072(7) 0.045(6) 0.018(5) -0.001(4) 0.005(5) 0.027(5)
C6A 0.127(11) 0.066(8) 0.029(6) -0.009(5) 0.002(6) 0.061(8)
C7A 0.030(5) 0.039(6) 0.041(6) 0.000(5) 0.007(4) 0.000(4)
C8A 0.051(7) 0.059(7) 0.067(8) -0.007(6) 0.016(6) -0.001(5)
C9A 0.035(5) 0.043(6) 0.024(5) 0.007(4) 0.000(4) 0.001(4)
C10A 0.040(6) 0.062(8) 0.073(9) -0.002(6) 0.005(5) -0.021(5)
C11A 0.037(5) 0.019(5) 0.033(5) 0.002(4) 0.013(4) 0.007(4)
C12A 0.044(5) 0.046(5) 0.035(5) 0.008(4) 0.014(4) 0.007(4)
C13A 0.090(8) 0.037(5) 0.046(6) 0.010(4) 0.036(6) 0.017(5)
C14A 0.074(7) 0.048(6) 0.033(6) 0.007(5) 0.020(5) 0.031(6)
C15A 0.047(6) 0.064(8) 0.042(7) 0.004(5) -0.011(5) 0.021(6)
C16A 0.038(4) 0.031(5) 0.022(5) 0.001(3) 0.010(3) 0.007(3)
C21A 0.054(5) 0.038(6) 0.026(5) 0.009(4) 0.011(4) 0.029(5)
C22A 0.064(6) 0.042(6) 0.070(8) 0.002(5) 0.018(5) 0.022(5)
C23A 0.099(11) 0.047(8) 0.131(14) 0.018(8) 0.044(10) 0.023(7)
C24A 0.110(11) 0.070(10) 0.060(9) 0.033(8) 0.034(8) 0.048(9)
C25A 0.043(5) 0.063(7) 0.051(6) -0.004(5) 0.021(4) 0.029(5)
C26A 0.038(5) 0.044(5) 0.050(6) 0.006(4) 0.011(4) 0.017(4)
C31A 0.024(4) 0.022(5) 0.024(5) 0.007(4) 0.003(4) 0.009(4)
C32A 0.041(5) 0.027(5) 0.012(4) -0.007(4) -0.002(4) 0.006(4)
C33A 0.019(4) 0.036(6) 0.035(6) 0.007(5) 0.001(4) -0.004(4)
C34A 0.027(5) 0.042(6) 0.032(6) 0.003(4) -0.001(4) 0.007(4)
C35A 0.024(4) 0.037(5) 0.035(6) 0.005(4) 0.012(4) 0.011(4)
C36A 0.044(5) 0.046(6) 0.013(5) -0.006(4) 0.008(4) 0.013(5)
C37A 0.038(6) 0.090(10) 0.033(6) -0.002(6) -0.012(5) 0.005(6)
C38A 0.071(9) 0.139(14) 0.058(9) 0.026(9) -0.036(7) -0.006(9)
C41A 0.032(5) 0.024(5) 0.028(5) 0.010(4) 0.010(4) 0.008(4)
C42A 0.030(5) 0.027(5) 0.023(5) -0.004(4) 0.006(4) 0.013(4)
C43A 0.036(5) 0.041(6) 0.023(5) 0.015(5) 0.009(4) 0.011(4)
C44A 0.045(6) 0.036(6) 0.031(6) 0.015(5) 0.002(4) 0.008(4)
C45A 0.038(5) 0.024(5) 0.029(6) 0.008(4) 0.006(4) 0.003(4)
C46A 0.030(4) 0.019(4) 0.023(5) 0.001(4) 0.006(4) 0.013(3)
C47A 0.066(7) 0.032(6) 0.056(8) 0.020(6) 0.034(6) 0.005(5)
C48A 0.062(7) 0.033(6) 0.028(6) 0.006(5) -0.008(5) -0.001(5)
Fe1B 0.0240(6) 0.0200(7) 0.0223(7) -0.0002(5) 0.0032(5) 0.0046(5)
P1B 0.0238(11) 0.0234(13) 0.0212(13) 0.0018(10) 0.0026(9) 0.0051(9)
F1B 0.092(6) 0.090(6) 0.081(6) 0.012(5) 0.063(5) 0.026(5)
F2B 0.180(9) 0.068(5) 0.038(4) 0.034(4) 0.050(5) 0.046(6)
F3B 0.097(5) 0.073(5) 0.026(4) -0.001(3) 0.017(3) 0.001(4)
F4B 0.118(7) 0.034(4) 0.086(6) 0.009(4) -0.022(5) 0.003(4)
F5B 0.182(8) 0.035(4) 0.024(4) -0.011(3) 0.014(4) -0.018(5)
F6B 0.078(5) 0.067(5) 0.095(7) -0.012(5) 0.007(5) -0.036(4)
F7B 0.039(3) 0.093(5) 0.042(3) 0.000(3) -0.021(2) 0.016(3)
F8B 0.074(4) 0.128(7) 0.077(5) -0.077(5) -0.007(4) 0.049(4)
F9B 0.441(18) 0.029(4) 0.060(5) 0.003(3) -0.061(8) -0.081(7)
F10B 0.043(3) 0.101(4) 0.095(4) -0.018(4) 0.028(3) 0.026(3)
F11B 0.043(3) 0.101(4) 0.095(4) -0.018(4) 0.028(3) 0.026(3)
F12B 0.043(3) 0.101(4) 0.095(4) -0.018(4) 0.028(3) 0.026(3)
F10C 0.043(3) 0.101(4) 0.095(4) -0.018(4) 0.028(3) 0.026(3)
F11C 0.043(3) 0.101(4) 0.095(4) -0.018(4) 0.028(3) 0.026(3)
F12C 0.043(3) 0.101(4) 0.095(4) -0.018(4) 0.028(3) 0.026(3)
N1B 0.029(4) 0.024(4) 0.034(5) 0.004(4) 0.003(3) 0.007(3)
N2B 0.027(3) 0.019(3) 0.017(3) -0.001(3) 0.002(2) 0.005(3)
N3B 0.037(5) 0.025(4) 0.024(4) 0.010(3) 0.006(3) 0.008(4)
N4B 0.024(3) 0.021(4) 0.021(4) -0.003(3) 0.006(3) 0.005(3)
N5B 0.038(4) 0.026(4) 0.025(4) -0.003(3) 0.007(3) 0.007(4)
C1B 0.053(5) 0.031(4) 0.022(4) 0.007(3) 0.005(4) 0.015(4)
C2B 0.029(4) 0.025(4) 0.027(4) 0.004(3) 0.007(3) 0.007(3)
C3B 0.032(4) 0.032(5) 0.027(5) 0.006(4) 0.013(3) 0.018(3)
C4B 0.033(5) 0.026(5) 0.024(5) 0.007(4) 0.007(4) 0.006(4)
C5B 0.035(4) 0.038(6) 0.025(5) 0.010(4) 0.009(4) 0.023(4)
C6B 0.098(8) 0.049(6) 0.050(7) 0.017(5) 0.037(6) 0.058(6)
C7B 0.028(5) 0.026(5) 0.031(5) 0.003(4) 0.005(4) 0.002(4)
C8B 0.029(5) 0.071(8) 0.057(7) -0.002(6) 0.008(5) -0.009(5)
C9B 0.041(5) 0.023(5) 0.032(6) 0.001(4) 0.006(4) -0.004(4)
C10B 0.038(6) 0.088(10) 0.090(10) 0.014(8) 0.024(6) -0.030(6)
C11B 0.046(5) 0.032(5) 0.018(5) 0.007(4) 0.004(4) 0.022(4)
C12B 0.061(6) 0.035(5) 0.028(5) 0.003(4) 0.002(4) 0.004(4)
C13B 0.075(7) 0.051(7) 0.033(6) -0.006(5) -0.007(5) 0.028(5)
C14B 0.084(9) 0.072(9) 0.036(6) 0.012(6) -0.002(6) 0.047(7)
C15B 0.082(9) 0.087(9) 0.061(8) 0.049(7) 0.033(7) 0.026(7)
C16B 0.045(6) 0.065(7) 0.058(7) 0.015(6) 0.013(5) 0.010(5)
C21B 0.061(6) 0.028(5) 0.024(5) 0.002(4) 0.011(4) 0.014(4)
C22B 0.040(5) 0.041(5) 0.033(5) 0.004(4) 0.015(4) 0.011(4)
C23B 0.053(6) 0.052(7) 0.047(6) 0.010(5) 0.003(5) 0.020(5)
C24B 0.070(7) 0.022(5) 0.056(7) 0.008(5) 0.010(5) 0.019(5)
C25B 0.046(5) 0.031(6) 0.057(6) 0.003(5) 0.014(5) 0.001(4)
C26B 0.045(5) 0.043(6) 0.042(5) 0.011(5) 0.014(4) 0.020(4)
C31B 0.013(4) 0.033(5) 0.021(5) -0.001(4) -0.002(3) 0.007(4)
C32B 0.034(5) 0.032(6) 0.034(6) 0.008(5) 0.003(4) 0.005(4)
C33B 0.038(5) 0.037(6) 0.024(5) 0.004(4) 0.002(4) 0.010(4)
C34B 0.031(5) 0.025(5) 0.048(7) 0.020(5) 0.013(4) 0.003(4)
C35B 0.032(5) 0.035(6) 0.026(6) 0.008(4) -0.007(4) 0.008(4)
C36B 0.029(5) 0.042(6) 0.019(5) 0.007(4) -0.002(4) -0.002(4)
C37B 0.070(8) 0.066(8) 0.019(6) 0.006(5) 0.006(5) 0.024(6)
C38B 0.061(7) 0.039(7) 0.046(8) 0.022(6) 0.012(6) 0.002(6)
C41B 0.037(5) 0.026(5) 0.023(5) 0.001(4) 0.011(4) 0.002(4)
C42B 0.022(4) 0.031(5) 0.041(6) 0.010(5) 0.009(4) 0.007(4)
C43B 0.042(6) 0.032(6) 0.027(6) -0.006(4) -0.008(4) 0.005(5)
C44B 0.032(5) 0.045(6) 0.032(6) 0.010(5) 0.008(4) 0.003(4)
C45B 0.026(5) 0.048(6) 0.030(6) 0.000(5) 0.004(4) 0.010(4)
C46B 0.027(4) 0.025(5) 0.036(6) 0.012(4) 0.006(4) 0.008(4)
C47B 0.036(5) 0.022(5) 0.077(8) -0.013(5) -0.007(5) 0.011(4)
C48B 0.016(4) 0.055(6) 0.031(5) -0.013(4) 0.008(3) 0.016(4)
F1 0.117(7) 0.105(7) 0.323(18) 0.139(9) 0.078(9) 0.047(6)
F2 0.047(4) 0.071(5) 0.064(5) -0.019(4) 0.021(3) -0.006(3)
F3 0.041(4) 0.072(5) 0.199(10) -0.058(6) 0.004(5) -0.001(4)
F4 0.093(6) 0.196(11) 0.050(5) -0.001(6) 0.032(4) 0.054(6)
B1 0.043(7) 0.030(7) 0.041(8) -0.001(6) 0.006(5) 0.015(5)
F5 0.084(5) 0.048(4) 0.114(6) -0.005(4) -0.017(4) -0.001(4)
F6 0.066(4) 0.107(6) 0.061(4) -0.007(4) 0.026(3) 0.030(4)
F7 0.139(7) 0.102(7) 0.086(6) 0.043(5) 0.065(5) 0.046(6)
F8 0.088(5) 0.049(4) 0.057(5) 0.005(3) 0.004(4) -0.017(4)
B2 0.052(8) 0.059(9) 0.088(12) 0.025(8) 0.007(7) 0.008(7)
F9 0.082(6) 0.186(11) 0.261(13) 0.194(11) 0.029(7) 0.041(6)
F10 0.047(4) 0.209(12) 0.063(6) -0.024(6) 0.009(4) 0.011(5)
F11 0.032(3) 0.045(4) 0.142(7) 0.003(4) 0.019(4) -0.005(3)
F12 0.038(3) 0.057(4) 0.064(5) -0.004(4) 0.018(3) 0.009(3)
B3 0.035(6) 0.039(7) 0.034(7) 0.009(6) 0.001(5) -0.007(5)
F13 0.089(5) 0.066(5) 0.070(5) 0.016(4) -0.010(4) -0.009(4)
F14 0.076(5) 0.167(9) 0.065(5) 0.022(5) 0.035(4) 0.052(5)
F15 0.128(6) 0.073(5) 0.061(5) 0.010(4) 0.049(4) 0.023(4)
F16 0.062(4) 0.072(5) 0.136(8) 0.014(5) 0.003(4) -0.009(4)
B4 0.069(8) 0.043(7) 0.029(6) -0.013(5) 0.016(5) 0.011(6)

loop_
_atom_type_symbol
_atom_type_description
_atom_type_scat_dispersion_real
_atom_type_scat_dispersion_imag
_atom_type_scat_source
C C 0.0033 0.0016 'International Tables Vol C Tables 4.2.6.8 and 6.1.1.4'
H H 0.0000 0.0000 'International Tables Vol C Tables 4.2.6.8 and 6.1.1.4'
F F 0.0171 0.0103 'International Tables Vol C Tables 4.2.6.8 and 6.1.1.4'
N N 0.0061 0.0033 'International Tables Vol C Tables 4.2.6.8 and 6.1.1.4'
P P 0.1023 0.0942 'International Tables Vol C Tables 4.2.6.8 and 6.1.1.4'
Fe Fe 0.3463 0.8444 'International Tables Vol C Tables 4.2.6.8 and 6.1.1.4'
B B 0.0013 0.0007 'International Tables Vol C Tables 4.2.6.8 and 6.1.1.4'

loop_
_geom_angle_atom_site_label_1
_geom_angle_atom_site_label_2
_geom_angle_atom_site_label_3
_geom_angle
N3A Fe1A N5A 173.6(3)
N3A Fe1A N4A 91.5(3)
N5A Fe1A N4A 89.1(3)
N3A Fe1A N2A 87.0(3)
N5A Fe1A N2A 91.9(3)
N4A Fe1A N2A 175.3(4)
N3A Fe1A N1A 87.6(3)
N5A Fe1A N1A 86.0(3)
N4A Fe1A N1A 90.4(3)
N2A Fe1A N1A 85.1(3)
N3A Fe1A P1A 91.7(2)
N5A Fe1A P1A 94.5(2)
N4A Fe1A P1A 100.5(2)
N2A Fe1A P1A 84.0(2)
N1A Fe1A P1A 169.1(2)
C31A P1A C41A 102.7(4)
C31A P1A C4A 108.2(4)
C41A P1A C4A 105.2(4)
C31A P1A Fe1A 117.2(3)
C41A P1A Fe1A 121.2(3)
C4A P1A Fe1A 101.3(3)
C1A N1A Fe1A 107.2(5)
C3A N2A C2A 122.3(8)
C3A N2A Fe1A 125.1(7)
C2A N2A Fe1A 112.1(5)
C7A N3A Fe1A 176.2(8)
C5A N4A Fe1A 173.2(8)
C9A N5A Fe1A 170.4(8)
C2A C1A N1A 108.6(6)
C2A C1A C11A 114.6(7)
N1A C1A C11A 112.5(7)
C1A C2A N2A 106.6(6)
C1A C2A C21A 113.3(6)
N2A C2A C21A 116.2(6)
N2A C3A C4A 121.0(8)
C3A C4A P1A 107.6(6)
N4A C5A C6A 177.5(14)
N3A C7A C8A 177.7(12)
N5A C9A C10A 175.9(11)
C16A C11A C12A 116.7(9)
C16A C11A C1A 119.6(8)
C12A C11A C1A 123.7(9)
C13A C12A C11A 121.4(10)
C14A C13A C12A 120.6(11)
C13A C14A C15A 120.9(11)
C14A C15A C16A 119.1(9)
C11A C16A C15A 121.3(9)
C26A C21A C22A 117.6(10)
C26A C21A C2A 126.3(10)
C22A C21A C2A 116.0(9)
C23A C22A C21A 122.7(12)
C22A C23A C24A 117.6(14)
C23A C24A C25A 123.2(13)
C24A C25A C26A 116.6(11)
C21A C26A C25A 122.2(11)
C36A C31A C32A 117.4(8)
C36A C31A P1A 116.9(7)
C32A C31A P1A 125.7(7)
C33A C32A C31A 119.5(9)
C32A C33A C34A 121.7(9)
C32A C33A C37A 116.5(8)
C34A C33A C37A 121.8(7)
C35A C34A C33A 118.2(8)
C34A C35A C36A 121.5(9)
C34A C35A C38A 118.0(8)
C36A C35A C38A 120.5(8)
C31A C36A C35A 121.7(9)
F2A C37A F1A 102.9(6)
F2A C37A F3C 114.9(13)
F1A C37A F3C 65.1(9)
F2A C37A F2C 27.8(9)
F1A C37A F2C 122.1(12)
F3C C37A F2C 102.7(6)
F2A C37A F1C 75.5(9)
F1A C37A F1C 39.8(8)
F3C C37A F1C 102.7(6)
F2C C37A F1C 102.6(6)
F2A C37A F3A 102.6(6)
F1A C37A F3A 102.6(6)
F3C C37A F3A 37.9(8)
F2C C37A F3A 78.5(9)
F1C C37A F3A 136.7(11)
F2A C37A C33A 114.7(8)
F1A C37A C33A 116.1(8)
F3C C37A C33A 128.2(11)
F2C C37A C33A 114.4(11)
F1C C37A C33A 103.0(11)
F3A C37A C33A 116.0(8)
C35A C38A F6A 117.5(9)
C35A C38A F5C 120.2(9)
F6A C38A F5C 121.1(13)
C35A C38A F4A 121.4(9)
F6A C38A F4A 101.1(8)
F5C C38A F4A 56.7(7)
C35A C38A F6C 120.4(9)
F6A C38A F6C 36.0(6)
F5C C38A F6C 101.0(8)
F4A C38A F6C 116.8(14)
C35A C38A F5A 112.1(10)
F6A C38A F5A 100.8(8)
F5C C38A F5A 46.9(5)
F4A C38A F5A 100.8(8)
F6C C38A F5A 66.5(7)
C35A C38A F4C 110.4(10)
F6A C38A F4C 68.2(6)
F5C C38A F4C 100.8(8)
F4A C38A F4C 45.5(5)
F6C C38A F4C 100.7(8)
F5A C38A F4C 136.0(14)
C42A C41A C46A 120.2(9)
C42A C41A P1A 124.3(7)
C46A C41A P1A 115.5(7)
C41A C42A C43A 119.1(9)
C44A C43A C42A 122.9(10)
C44A C43A C47A 118.5(9)
C42A C43A C47A 118.6(9)
C45A C44A C43A 117.6(10)
C44A C45A C46A 122.3(9)
C44A C45A C48A 119.9(10)
C46A C45A C48A 117.8(9)
C45A C46A C41A 117.8(9)
F9A C47A F8A 107.3(10)
F9A C47A F7A 103.8(10)
F8A C47A F7A 103.9(9)
F9A C47A C43A 116.4(9)
F8A C47A C43A 113.3(10)
F7A C47A C43A 111.0(9)
F11A C48A F12A 108.3(10)
F11A C48A F10A 104.3(9)
F12A C48A F10A 103.5(10)
F11A C48A C45A 115.0(10)
F12A C48A C45A 113.1(8)
F10A C48A C45A 111.8(10)
N5B Fe1B N2B 91.4(3)
N5B Fe1B N3B 174.6(3)
N2B Fe1B N3B 88.1(3)
N5B Fe1B N4B 91.2(3)
N2B Fe1B N4B 174.2(3)
N3B Fe1B N4B 88.8(3)
N5B Fe1B N1B 85.7(3)
N2B Fe1B N1B 84.9(3)
N3B Fe1B N1B 88.9(3)
N4B Fe1B N1B 90.2(3)
N5B Fe1B P1B 90.0(2)
N2B Fe1B P1B 84.7(2)
N3B Fe1B P1B 95.3(2)
N4B Fe1B P1B 100.5(2)
N1B Fe1B P1B 168.6(2)
C31B P1B C41B 103.2(4)
C31B P1B C4B 107.3(4)
C41B P1B C4B 106.8(4)
C31B P1B Fe1B 120.4(3)
C41B P1B Fe1B 116.8(3)
C4B P1B Fe1B 101.4(3)
C1B N1B Fe1B 108.4(6)
C3B N2B C2B 120.8(7)
C3B N2B Fe1B 125.7(6)
C2B N2B Fe1B 113.2(5)
C7B N3B Fe1B 171.4(8)
C5B N4B Fe1B 174.6(7)
C9B N5B Fe1B 173.7(8)
N1B C1B C11B 113.6(7)
N1B C1B C2B 108.0(7)
C11B C1B C2B 113.9(7)
N2B C2B C1B 104.4(6)
N2B C2B C21B 116.4(6)
C1B C2B C21B 111.4(7)
N2B C3B C4B 119.2(8)
C3B C4B P1B 108.9(7)
N4B C5B C6B 178.7(10)
N3B C7B C8B 177.7(11)
N5B C9B C10B 179.3(12)
C16B C11B C12B 120.3(9)
C16B C11B C1B 119.0(9)
C12B C11B C1B 120.7(9)
C11B C12B C13B 118.5(10)
C14B C13B C12B 121.8(11)
C13B C14B C15B 119.9(11)
C14B C15B C16B 119.6(12)
C11B C16B C15B 119.9(11)
C26B C21B C22B 121.3(9)
C26B C21B C2B 121.1(9)
C22B C21B C2B 117.5(8)
C23B C22B C21B 118.3(10)
C24B C23B C22B 122.6(10)
C23B C24B C25B 120.0(10)
C24B C25B C26B 119.2(9)
C21B C26B C25B 118.5(9)
C36B C31B C32B 119.0(9)
C36B C31B P1B 119.1(7)
C32B C31B P1B 121.8(7)
C33B C32B C31B 119.0(9)
C34B C33B C32B 119.1(10)
C34B C33B C37B 118.4(10)
C32B C33B C37B 122.3(10)
C33B C34B C35B 121.2(9)
C36B C35B C34B 119.0(9)
C36B C35B C38B 121.7(10)
C34B C35B C38B 119.3(10)
C31B C36B C35B 122.4(10)
F1B C37B F2B 108.9(11)
F1B C37B F3B 107.1(10)
F2B C37B F3B 105.3(9)
F1B C37B C33B 113.7(9)
F2B C37B C33B 110.6(9)
F3B C37B C33B 110.9(10)
F4B C38B F6B 106.1(10)
F4B C38B F5B 105.9(10)
F6B C38B F5B 106.6(10)
F4B C38B C35B 112.9(9)
F6B C38B C35B 112.8(10)
F5B C38B C35B 111.9(9)
C42B C41B C46B 120.2(9)
C42B C41B P1B 121.9(7)
C46B C41B P1B 117.9(7)
C41B C42B C43B 119.1(9)
C44B C43B C42B 122.3(9)
C44B C43B C47B 116.3(8)
C42B C43B C47B 121.4(8)
C43B C44B C45B 117.9(9)
C46B C45B C44B 121.1(9)
C46B C45B C48B 117.0(8)
C44B C45B C48B 121.9(7)
C41B C46B C45B 119.2(9)
F9B C47B F7B 108.2(5)
F9B C47B F8B 108.1(5)
F7B C47B F8B 107.9(5)
F9B C47B C43B 109.1(7)
F7B C47B C43B 113.4(7)
F8B C47B C43B 110.0(7)
F10C C48B F12B 130.7(8)
F10C C48B F11C 106.6(4)
F12B C48B F11C 57.1(6)
F10C C48B F12C 106.6(4)
F12B C48B F12C 51.1(5)
F11C C48B F12C 106.3(4)
F10C C48B F10B 49.1(5)
F12B C48B F10B 106.4(4)
F11C C48B F10B 135.1(9)
F12C C48B F10B 61.3(5)
F10C C48B F11B 59.3(5)
F12B C48B F11B 106.4(4)
F11C C48B F11B 53.0(5)
F12C C48B F11B 139.4(9)
F10B C48B F11B 106.2(4)
F10C C48B C45B 112.9(8)
F12B C48B C45B 116.3(7)
F11C C48B C45B 112.4(7)
F12C C48B C45B 111.6(8)
F10B C48B C45B 112.1(7)
F11B C48B C45B 108.9(7)
F3 B1 F1 113.6(11)
F3 B1 F2 113.1(9)
F1 B1 F2 108.6(11)
F3 B1 F4 111.6(13)
F1 B1 F4 99.6(11)
F2 B1 F4 109.5(9)
F6 B2 F5 112.2(14)
F6 B2 F8 113.8(13)
F5 B2 F8 110.4(11)
F6 B2 F7 107.3(12)
F5 B2 F7 107.6(13)
F8 B2 F7 104.9(13)
F10 B3 F9 110.9(13)
F10 B3 F11 109.8(11)
F9 B3 F11 105.8(10)
F10 B3 F12 112.3(9)
F9 B3 F12 108.4(10)
F11 B3 F12 109.4(10)
F13 B4 F16 111.2(11)
F13 B4 F14 111.3(12)
F16 B4 F14 111.9(10)
F13 B4 F15 109.2(9)
F16 B4 F15 106.4(11)
F14 B4 F15 106.5(11)

loop_
_geom_bond_atom_site_label_1
_geom_bond_atom_site_label_2
_geom_bond_distance
Fe1A N3A 1.920(8)
Fe1A N5A 1.921(8)
Fe1A N4A 1.928(8)
Fe1A N2A 1.937(7)
Fe1A N1A 2.041(7)
Fe1A P1A 2.221(3)
P1A C31A 1.820(8)
P1A C41A 1.838(10)
P1A C4A 1.845(8)
F1A C37A 1.363(6)
F2A C37A 1.362(6)
F3A C37A 1.365(6)
F1C C37A 1.365(6)
F2C C37A 1.364(6)
F3C C37A 1.363(6)
F4A C38A 1.405(9)
F5A C38A 1.408(9)
F6A C38A 1.405(9)
F4C C38A 1.408(9)
F5C C38A 1.405(9)
F6C C38A 1.406(9)
F7A C47A 1.362(13)
F8A C47A 1.343(13)
F9A C47A 1.323(13)
F10A C48A 1.333(14)
F11A C48A 1.316(13)
F12A C48A 1.330(12)
N1A C1A 1.507(11)
N2A C3A 1.256(11)
N2A C2A 1.505(10)
N3A C7A 1.111(12)
N4A C5A 1.127(13)
N5A C9A 1.146(12)
C1A C2A 1.499(10)
C1A C11A 1.516(13)
C2A C21A 1.508(11)
C3A C4A 1.493(14)
C5A C6A 1.452(16)
C7A C8A 1.453(16)
C9A C10A 1.481(15)
C11A C16A 1.385(13)
C11A C12A 1.399(14)
C12A C13A 1.357(15)
C13A C14A 1.354(15)
C14A C15A 1.355(15)
C15A C16A 1.397(14)
C21A C26A 1.340(13)
C21A C22A 1.404(15)
C22A C23A 1.345(17)
C23A C24A 1.37(2)
C24A C25A 1.368(18)
C25A C26A 1.411(15)
C31A C36A 1.374(12)
C31A C32A 1.428(12)
C32A C33A 1.376(12)
C33A C34A 1.394(13)
C33A C37A 1.429(14)
C34A C35A 1.359(14)
C35A C36A 1.382(13)
C35A C38A 1.384(18)
C41A C42A 1.363(13)
C41A C46A 1.426(12)
C42A C43A 1.385(14)
C43A C44A 1.378(14)
C43A C47A 1.494(15)
C44A C45A 1.367(14)
C45A C46A 1.400(13)
C45A C48A 1.496(14)
Fe1B N5B 1.908(8)
Fe1B N2B 1.928(7)
Fe1B N3B 1.932(8)
Fe1B N4B 1.946(7)
Fe1B N1B 2.005(8)
Fe1B P1B 2.219(3)
P1B C31B 1.810(10)
P1B C41B 1.831(9)
P1B C4B 1.862(9)
F1B C37B 1.275(14)
F2B C37B 1.333(13)
F3B C37B 1.345(14)
F4B C38B 1.305(13)
F5B C38B 1.340(13)
F6B C38B 1.333(13)
F7B C47B 1.282(5)
F8B C47B 1.283(5)
F9B C47B 1.281(5)
F10B C48B 1.329(6)
F11B C48B 1.329(6)
F12B C48B 1.327(6)
F10C C48B 1.326(6)
F11C C48B 1.328(6)
F12C C48B 1.328(6)
N1B C1B 1.496(11)
N2B C3B 1.302(11)
N2B C2B 1.510(9)
N3B C7B 1.136(11)
N4B C5B 1.131(11)
N5B C9B 1.167(12)
C1B C11B 1.520(12)
C1B C2B 1.533(11)
C2B C21B 1.535(12)
C3B C4B 1.489(13)
C5B C6B 1.468(13)
C7B C8B 1.430(14)
C9B C10B 1.457(14)
C11B C16B 1.350(16)
C11B C12B 1.383(14)
C12B C13B 1.399(14)
C13B C14B 1.341(17)
C14B C15B 1.360(17)
C15B C16B 1.424(17)
C21B C26B 1.358(14)
C21B C22B 1.390(13)
C22B C23B 1.361(15)
C23B C24B 1.356(15)
C24B C25B 1.360(15)
C25B C26B 1.440(14)
C31B C36B 1.367(13)
C31B C32B 1.425(14)
C32B C33B 1.417(15)
C33B C34B 1.388(14)
C33B C37B 1.490(15)
C34B C35B 1.390(14)
C35B C36B 1.377(14)
C35B C38B 1.486(15)
C41B C42B 1.379(13)
C41B C46B 1.390(13)
C42B C43B 1.397(13)
C43B C44B 1.362(14)
C43B C47B 1.541(13)
C44B C45B 1.400(14)
C45B C46B 1.395(12)
C45B C48B 1.504(12)
F1 B1 1.336(15)
F2 B1 1.362(13)
F3 B1 1.282(14)
F4 B1 1.372(16)
F5 B2 1.357(17)
F6 B2 1.329(17)
F7 B2 1.42(2)
F8 B2 1.413(18)
F9 B3 1.344(14)
F10 B3 1.295(15)
F11 B3 1.392(13)
F12 B3 1.394(14)
F13 B4 1.361(16)
F14 B4 1.379(15)
F15 B4 1.380(16)
F16 B4 1.376(15)

loop_
_geom_hbond_atom_site_label_D
_geom_hbond_atom_site_label_H
_geom_hbond_atom_site_label_A
_geom_hbond_distance_DH
_geom_hbond_distance_HA
_geom_hbond_distance_DA
_geom_hbond_angle_DHA
_geom_hbond_site_symmetry_A
N1A H1AB F8 0.92 2.15 3.065(10) 176.0 1_565
N1A H1AC F14 0.92 2.17 3.029(10) 155.4 1_455
N1B H1BB F6 0.92 2.21 3.115(10) 168.9 1_655
N1B H1BC F13 0.92 2.37 3.172(11) 146.1 1_545
